data_4311006
loop_
_publ_author_name
'Faith E. Jacobsen'
'Seth M. Cohen'

_publ_section_title
;
 Using Model Complexes To Augment and Advance Metalloproteinase Inhibitor
 Design
;
_journal_name_full 'Inorganic Chemistry'
_journal_page_first 3038
_journal_page_last 3047
_journal_paper_doi 10.1021/ic035388o
_journal_volume 43
_journal_year 2004
_chemical_formula_sum 'C38 H35 B N6 O3 Zn'
_chemical_formula_weight 699.90
_chemical_name_systematic
; 
 ? 
;
_space_group_IT_number 14
_symmetry_cell_setting monoclinic
_symmetry_space_group_name_Hall '-P 2yn'
_symmetry_space_group_name_H-M 'P 1 21/n 1'
_atom_sites_solution_hydrogens geom
_atom_sites_solution_primary direct
_atom_sites_solution_secondary difmap
_audit_creation_method SHELXL-97
_cell_angle_alpha 90.00
_cell_angle_beta 92.3060(10)
_cell_angle_gamma 90.00
_cell_formula_units_Z 4
_cell_length_a 11.3869(8)
_cell_length_b 22.6123(15)
_cell_length_c 13.1052(9)
_cell_measurement_reflns_used 7789
_cell_measurement_temperature 100(2)
_cell_measurement_theta_max 27.48
_cell_measurement_theta_min 2.32
_cell_volume 3371.6(4)
_computing_cell_refinement 'Bruker SMART'
_computing_data_collection 'Bruker SMART'
_computing_data_reduction 'Bruker SAINT'
_computing_molecular_graphics 'Bruker SHELXTL'
_computing_publication_material 'Bruker SHELXTL'
_computing_structure_refinement 'SHELXL-97 (Sheldrick, 1997)'
_computing_structure_solution 'SHELXS-97 (Sheldrick, 1990)'
_diffrn_ambient_temperature 100(2)
_diffrn_measured_fraction_theta_full 0.991
_diffrn_measured_fraction_theta_max 0.991
_diffrn_measurement_device_type 'CCD area detector'
_diffrn_measurement_method 'phi and omega scans'
_diffrn_radiation_monochromator graphite
_diffrn_radiation_source 'fine-focus sealed tube'
_diffrn_radiation_type MoK\a
_diffrn_radiation_wavelength 0.71073
_diffrn_reflns_av_R_equivalents 0.0244
_diffrn_reflns_av_sigmaI/netI 0.0318
_diffrn_reflns_limit_h_max 12
_diffrn_reflns_limit_h_min -14
_diffrn_reflns_limit_k_max 29
_diffrn_reflns_limit_k_min -16
_diffrn_reflns_limit_l_max 16
_diffrn_reflns_limit_l_min -15
_diffrn_reflns_number 20941
_diffrn_reflns_theta_full 27.52
_diffrn_reflns_theta_max 27.52
_diffrn_reflns_theta_min 1.80
_exptl_absorpt_coefficient_mu 0.776
_exptl_absorpt_correction_type none
_exptl_crystal_colour colorless
_exptl_crystal_density_diffrn 1.379
_exptl_crystal_density_meas 0
_exptl_crystal_density_method 'not measured'
_exptl_crystal_description block
_exptl_crystal_F_000 1456
_exptl_crystal_size_max 0.32
_exptl_crystal_size_mid 0.26
_exptl_crystal_size_min 0.17
_refine_diff_density_max 0.565
_refine_diff_density_min -0.266
_refine_diff_density_rms 0.060
_refine_ls_extinction_method none
_refine_ls_goodness_of_fit_ref 1.038
_refine_ls_hydrogen_treatment mixed
_refine_ls_matrix_type full
_refine_ls_number_parameters 450
_refine_ls_number_reflns 7679
_refine_ls_number_restraints 0
_refine_ls_restrained_S_all 1.038
_refine_ls_R_factor_all 0.0408
_refine_ls_R_factor_gt 0.0338
_refine_ls_shift/su_max 0.006
_refine_ls_shift/su_mean 0.001
_refine_ls_structure_factor_coef Fsqd
_refine_ls_weighting_details 'calc w=1/[\s^2^(Fo^2^)+(0.0481P)^2^+0.9821P] where P=(Fo^2^+2Fc^2^)/3'
_refine_ls_weighting_scheme calc
_refine_ls_wR_factor_gt 0.0848
_refine_ls_wR_factor_ref 0.0882
_reflns_number_gt 6646
_reflns_number_total 7679
_reflns_threshold_expression >2sigma(I)
_cod_data_source_file ic035388osi20031202_080157_7.cif
_cod_data_source_block '[Zn(hydrotris(5,3-Methylphenylpyrazolyl)borate)(methylsalicylate)]'
_cod_depositor_comments
;
The following automatic conversions were performed:
'_symmetry_cell_setting' value 'Monoclinic' changed to 'monoclinic'
according to '/home/saulius/struct/CIF-dictionaries/cif_core.dic'
dictionary named 'cif_core.dic' version 2.4.1 from 2010-06-29.

Automatic conversion script
Id: cif_fix_enum 1527 2010-12-29 10:47:43Z saulius 
;
_cod_database_code 4311006

loop_
_symmetry_equiv_pos_as_xyz
'x, y, z'
'-x+1/2, y+1/2, -z+1/2'
'-x, -y, -z'
'x-1/2, -y-1/2, z-1/2'

loop_
_atom_site_label
_atom_site_type_symbol
_atom_site_fract_x
_atom_site_fract_y
_atom_site_fract_z
_atom_site_U_iso_or_equiv
_atom_site_adp_type
_atom_site_occupancy
_atom_site_symmetry_multiplicity
_atom_site_calc_flag
_atom_site_refinement_flags
_atom_site_disorder_assembly
_atom_site_disorder_group
B1 B -0.05798(15) 0.12257(8) 0.92250(13) 0.0172(3) Uani 1 1 d . . .
C1 C -0.24054(15) 0.21516(9) 1.00334(14) 0.0293(4) Uani 1 1 d . . .
H1A H -0.2933 0.1979 0.9504 0.044 Uiso 1 1 calc R . .
H1B H -0.2769 0.2506 1.0313 0.044 Uiso 1 1 calc R . .
H1C H -0.2261 0.1863 1.0581 0.044 Uiso 1 1 calc R . .
C2 C -0.12626(14) 0.23150(8) 0.95779(12) 0.0211(3) Uani 1 1 d . . .
C3 C -0.07788(15) 0.28640(8) 0.94304(12) 0.0238(4) Uani 1 1 d . . .
H3 H -0.1130 0.3236 0.9560 0.029 Uiso 1 1 calc R . .
C4 C 0.03299(14) 0.27639(7) 0.90521(11) 0.0195(3) Uani 1 1 d . . .
C5 C 0.12626(15) 0.31913(7) 0.88304(12) 0.0200(3) Uani 1 1 d . . .
C6 C 0.20141(15) 0.31036(7) 0.80296(13) 0.0224(3) Uani 1 1 d . . .
H6 H 0.1901 0.2774 0.7587 0.027 Uiso 1 1 calc R . .
C7 C 0.29248(16) 0.34963(8) 0.78791(13) 0.0252(4) Uani 1 1 d . . .
H7 H 0.3447 0.3428 0.7344 0.030 Uiso 1 1 calc R . .
C8 C 0.30798(16) 0.39863(8) 0.84997(14) 0.0271(4) Uani 1 1 d . . .
H8 H 0.3702 0.4256 0.8387 0.033 Uiso 1 1 calc R . .
C9 C 0.23260(16) 0.40839(8) 0.92862(13) 0.0265(4) Uani 1 1 d . . .
H9 H 0.2425 0.4423 0.9708 0.032 Uiso 1 1 calc R . .
C10 C 0.14268(15) 0.36869(8) 0.94581(13) 0.0235(4) Uani 1 1 d . . .
H10 H 0.0920 0.3752 1.0005 0.028 Uiso 1 1 calc R . .
C11 C -0.24285(14) 0.08282(8) 0.75228(14) 0.0263(4) Uani 1 1 d . . .
H11A H -0.2589 0.0591 0.8128 0.039 Uiso 1 1 calc R . .
H11B H -0.2819 0.0649 0.6919 0.039 Uiso 1 1 calc R . .
H11C H -0.2728 0.1230 0.7613 0.039 Uiso 1 1 calc R . .
C12 C -0.11314(14) 0.08501(7) 0.73842(12) 0.0205(3) Uani 1 1 d . . .
C13 C -0.05135(15) 0.07223(8) 0.65328(13) 0.0227(3) Uani 1 1 d . . .
H13 H -0.0823 0.0576 0.5898 0.027 Uiso 1 1 calc R . .
C14 C 0.06635(14) 0.08516(7) 0.67899(12) 0.0185(3) Uani 1 1 d . . .
C15 C 0.16763(14) 0.07620(7) 0.61359(12) 0.0202(3) Uani 1 1 d . . .
C16 C 0.28032(15) 0.06496(8) 0.65406(14) 0.0238(4) Uani 1 1 d . . .
H16 H 0.2946 0.0640 0.7260 0.029 Uiso 1 1 calc R . .
C17 C 0.37217(16) 0.05508(8) 0.58906(15) 0.0291(4) Uani 1 1 d . . .
H17 H 0.4492 0.0479 0.6169 0.035 Uiso 1 1 calc R . .
C18 C 0.35212(17) 0.05559(8) 0.48396(15) 0.0318(4) Uani 1 1 d . . .
H18 H 0.4150 0.0488 0.4400 0.038 Uiso 1 1 calc R . .
C19 C 0.24041(18) 0.06606(9) 0.44379(14) 0.0321(4) Uani 1 1 d . . .
H19 H 0.2262 0.0660 0.3719 0.038 Uiso 1 1 calc R . .
C20 C 0.14862(16) 0.07671(8) 0.50771(13) 0.0260(4) Uani 1 1 d . . .
H20 H 0.0721 0.0844 0.4792 0.031 Uiso 1 1 calc R . .
C21 C -0.09786(13) 0.03869(7) 1.11144(12) 0.0192(3) Uani 1 1 d . . .
H21A H -0.1447 0.0719 1.1355 0.029 Uiso 1 1 calc R . .
H21B H -0.0870 0.0095 1.1663 0.029 Uiso 1 1 calc R . .
H21C H -0.1387 0.0202 1.0524 0.029 Uiso 1 1 calc R . .
C22 C 0.01930(13) 0.06080(7) 1.08112(11) 0.0160(3) Uani 1 1 d . . .
C23 C 0.12803(13) 0.05078(7) 1.12749(12) 0.0177(3) Uani 1 1 d . . .
H23 H 0.1447 0.0290 1.1884 0.021 Uiso 1 1 calc R . .
C24 C 0.20905(13) 0.07913(7) 1.06677(11) 0.0164(3) Uani 1 1 d . . .
C25 C 0.33846(13) 0.07909(7) 1.07711(12) 0.0179(3) Uani 1 1 d . . .
C26 C 0.40640(15) 0.08039(8) 0.99130(14) 0.0252(4) Uani 1 1 d . . .
H26 H 0.3693 0.0813 0.9251 0.030 Uiso 1 1 calc R . .
C27 C 0.52762(16) 0.08035(10) 1.00207(16) 0.0362(5) Uani 1 1 d . . .
H27 H 0.5735 0.0817 0.9432 0.043 Uiso 1 1 calc R . .
C28 C 0.58222(16) 0.07832(10) 1.09741(18) 0.0396(5) Uani 1 1 d . . .
H28 H 0.6656 0.0783 1.1042 0.048 Uiso 1 1 calc R . .
C29 C 0.51618(17) 0.07634(10) 1.18325(16) 0.0361(5) Uani 1 1 d . . .
H29 H 0.5540 0.0746 1.2491 0.043 Uiso 1 1 calc R . .
C30 C 0.39437(15) 0.07687(8) 1.17320(14) 0.0267(4) Uani 1 1 d . . .
H30 H 0.3490 0.0757 1.2324 0.032 Uiso 1 1 calc R . .
C31 C 0.40917(14) 0.20653(7) 0.79133(12) 0.0199(3) Uani 1 1 d . . .
C32 C 0.47053(15) 0.21184(8) 0.69996(13) 0.0258(4) Uani 1 1 d . . .
H32 H 0.4474 0.1878 0.6432 0.031 Uiso 1 1 calc R . .
C33 C 0.56253(16) 0.25062(9) 0.69046(14) 0.0316(4) Uani 1 1 d . . .
H33 H 0.6005 0.2535 0.6274 0.038 Uiso 1 1 calc R . .
C34 C 0.60055(16) 0.28587(9) 0.77294(15) 0.0309(4) Uani 1 1 d . . .
H34 H 0.6632 0.3131 0.7662 0.037 Uiso 1 1 calc R . .
C35 C 0.54569(15) 0.28034(8) 0.86371(14) 0.0253(4) Uani 1 1 d . . .
H35 H 0.5724 0.3037 0.9203 0.030 Uiso 1 1 calc R . .
C36 C 0.45083(14) 0.24115(7) 0.87581(12) 0.0197(3) Uani 1 1 d . . .
C37 C 0.39346(14) 0.23857(7) 0.97347(12) 0.0191(3) Uani 1 1 d . . .
C38 C 0.40280(18) 0.26377(9) 1.14821(13) 0.0330(4) Uani 1 1 d . . .
H38A H 0.3252 0.2825 1.1433 0.050 Uiso 1 1 calc R . .
H38B H 0.4533 0.2852 1.1980 0.050 Uiso 1 1 calc R . .
H38C H 0.3946 0.2226 1.1702 0.050 Uiso 1 1 calc R . .
H1 H -0.1440(15) 0.1089(8) 0.9435(12) 0.015(4) Uiso 1 1 d . . .
N1 N -0.04847(11) 0.19062(6) 0.92812(10) 0.0176(3) Uani 1 1 d . . .
N2 N 0.05069(11) 0.21805(6) 0.89513(10) 0.0180(3) Uani 1 1 d . . .
N3 N -0.03455(11) 0.10371(6) 0.81194(10) 0.0170(3) Uani 1 1 d . . .
N4 N 0.07683(11) 0.10524(6) 0.77535(10) 0.0170(3) Uani 1 1 d . . .
N5 N 0.03458(10) 0.09449(6) 0.99776(10) 0.0153(3) Uani 1 1 d . . .
N6 N 0.15228(11) 0.10584(6) 0.98848(10) 0.0157(3) Uani 1 1 d . . .
O1 O 0.31893(10) 0.17082(5) 0.79041(9) 0.0208(2) Uani 1 1 d . . .
O2 O 0.29892(10) 0.21480(5) 0.98916(8) 0.0203(2) Uani 1 1 d . . .
O3 O 0.45498(11) 0.26532(6) 1.04945(9) 0.0266(3) Uani 1 1 d . . .
Zn1 Zn 0.192072(15) 0.164431(8) 0.878618(13) 0.01607(6) Uani 1 1 d . . .

loop_
_atom_site_aniso_label
_atom_site_aniso_U_11
_atom_site_aniso_U_22
_atom_site_aniso_U_33
_atom_site_aniso_U_23
_atom_site_aniso_U_13
_atom_site_aniso_U_12
B1 0.0156(8) 0.0197(9) 0.0162(8) 0.0005(7) 0.0007(6) 0.0009(7)
C1 0.0240(9) 0.0312(10) 0.0333(10) 0.0037(8) 0.0077(7) 0.0082(8)
C2 0.0219(8) 0.0235(8) 0.0177(8) 0.0016(7) 0.0001(6) 0.0061(7)
C3 0.0286(9) 0.0210(8) 0.0218(8) 0.0006(7) 0.0003(7) 0.0080(7)
C4 0.0255(8) 0.0189(8) 0.0139(7) 0.0010(6) -0.0017(6) 0.0033(7)
C5 0.0244(8) 0.0161(8) 0.0191(8) 0.0025(6) -0.0031(6) 0.0033(6)
C6 0.0333(9) 0.0138(8) 0.0199(8) 0.0020(6) -0.0007(7) 0.0018(7)
C7 0.0315(9) 0.0212(8) 0.0230(9) 0.0075(7) 0.0023(7) 0.0024(7)
C8 0.0304(9) 0.0210(9) 0.0292(9) 0.0079(7) -0.0071(7) -0.0031(7)
C9 0.0337(10) 0.0186(8) 0.0261(9) -0.0012(7) -0.0109(7) 0.0029(7)
C10 0.0277(9) 0.0206(8) 0.0218(8) -0.0010(7) -0.0040(7) 0.0057(7)
C11 0.0177(8) 0.0333(10) 0.0276(9) 0.0006(8) -0.0036(7) -0.0007(7)
C12 0.0207(8) 0.0196(8) 0.0209(8) 0.0028(6) -0.0036(6) -0.0020(6)
C13 0.0244(8) 0.0253(9) 0.0180(8) 0.0002(7) -0.0043(6) -0.0026(7)
C14 0.0221(8) 0.0165(7) 0.0169(7) 0.0015(6) 0.0004(6) -0.0006(6)
C15 0.0247(8) 0.0154(8) 0.0207(8) -0.0013(6) 0.0046(6) -0.0047(6)
C16 0.0269(9) 0.0204(8) 0.0244(9) -0.0058(7) 0.0035(7) -0.0029(7)
C17 0.0251(9) 0.0224(9) 0.0405(11) -0.0089(8) 0.0084(7) -0.0035(7)
C18 0.0383(10) 0.0223(9) 0.0361(10) -0.0073(8) 0.0190(8) -0.0091(8)
C19 0.0465(12) 0.0275(10) 0.0231(9) -0.0027(7) 0.0126(8) -0.0094(8)
C20 0.0320(9) 0.0238(9) 0.0222(9) -0.0004(7) 0.0032(7) -0.0051(7)
C21 0.0173(7) 0.0203(8) 0.0205(8) -0.0001(6) 0.0060(6) 0.0000(6)
C22 0.0182(7) 0.0147(7) 0.0154(7) -0.0018(6) 0.0037(6) 0.0003(6)
C23 0.0195(7) 0.0189(8) 0.0148(7) 0.0006(6) 0.0011(6) -0.0001(6)
C24 0.0174(7) 0.0157(7) 0.0159(7) -0.0021(6) -0.0001(6) 0.0005(6)
C25 0.0150(7) 0.0160(8) 0.0226(8) 0.0006(6) -0.0007(6) -0.0003(6)
C26 0.0208(8) 0.0301(10) 0.0249(9) 0.0014(7) 0.0039(7) 0.0030(7)
C27 0.0231(9) 0.0436(12) 0.0427(11) 0.0001(9) 0.0113(8) 0.0033(8)
C28 0.0148(8) 0.0459(13) 0.0577(14) -0.0053(11) -0.0037(8) -0.0001(8)
C29 0.0270(10) 0.0435(12) 0.0367(11) -0.0057(9) -0.0130(8) 0.0006(9)
C30 0.0216(8) 0.0338(10) 0.0243(9) -0.0014(7) -0.0029(7) -0.0010(7)
C31 0.0192(8) 0.0200(8) 0.0206(8) 0.0027(7) 0.0013(6) -0.0010(6)
C32 0.0262(9) 0.0307(10) 0.0208(8) 0.0008(7) 0.0047(7) -0.0032(7)
C33 0.0272(9) 0.0409(11) 0.0273(9) 0.0082(8) 0.0079(7) -0.0054(8)
C34 0.0235(9) 0.0329(10) 0.0363(10) 0.0093(8) 0.0012(7) -0.0104(8)
C35 0.0244(8) 0.0233(9) 0.0279(9) 0.0031(7) -0.0026(7) -0.0058(7)
C36 0.0184(7) 0.0186(8) 0.0221(8) 0.0035(6) -0.0001(6) -0.0010(6)
C37 0.0207(8) 0.0152(8) 0.0211(8) 0.0002(6) -0.0023(6) 0.0009(6)
C38 0.0403(11) 0.0383(11) 0.0204(9) -0.0087(8) 0.0003(7) -0.0091(9)
N1 0.0157(6) 0.0193(7) 0.0181(7) 0.0017(5) 0.0015(5) 0.0017(5)
N2 0.0200(6) 0.0175(7) 0.0166(6) 0.0015(5) 0.0009(5) 0.0004(5)
N3 0.0145(6) 0.0184(7) 0.0181(6) 0.0017(5) 0.0003(5) 0.0001(5)
N4 0.0157(6) 0.0184(7) 0.0172(6) 0.0005(5) 0.0023(5) -0.0005(5)
N5 0.0125(6) 0.0163(6) 0.0173(6) 0.0001(5) 0.0024(5) -0.0006(5)
N6 0.0126(6) 0.0177(7) 0.0169(6) 0.0005(5) 0.0009(5) -0.0007(5)
O1 0.0225(6) 0.0222(6) 0.0181(6) -0.0034(5) 0.0056(4) -0.0063(5)
O2 0.0221(6) 0.0208(6) 0.0180(5) -0.0013(5) 0.0010(4) -0.0027(5)
O3 0.0283(6) 0.0310(7) 0.0202(6) -0.0050(5) -0.0014(5) -0.0080(5)
Zn1 0.01576(10) 0.01636(10) 0.01623(10) 0.00170(7) 0.00233(7) -0.00050(7)

loop_
_atom_type_symbol
_atom_type_description
_atom_type_scat_dispersion_real
_atom_type_scat_dispersion_imag
_atom_type_scat_source
C C 0.0033 0.0016 'International Tables Vol C Tables 4.2.6.8 and 6.1.1.4'
H H 0.0000 0.0000 'International Tables Vol C Tables 4.2.6.8 and 6.1.1.4'
B B 0.0013 0.0007 'International Tables Vol C Tables 4.2.6.8 and 6.1.1.4'
N N 0.0061 0.0033 'International Tables Vol C Tables 4.2.6.8 and 6.1.1.4'
O O 0.0106 0.0060 'International Tables Vol C Tables 4.2.6.8 and 6.1.1.4'
Zn Zn 0.2839 1.4301 'International Tables Vol C Tables 4.2.6.8 and 6.1.1.4'

loop_
_geom_angle_atom_site_label_1
_geom_angle_atom_site_label_2
_geom_angle_atom_site_label_3
_geom_angle
_geom_angle_site_symmetry_1
_geom_angle_site_symmetry_3
_geom_angle_publ_flag
N3 B1 N1 107.80(13) . . ?
N3 B1 N5 110.19(13) . . ?
N1 B1 N5 109.47(13) . . ?
N1 C2 C3 107.87(15) . . ?
N1 C2 C1 122.46(16) . . ?
C3 C2 C1 129.59(16) . . ?
C2 C3 C4 106.09(15) . . ?
N2 C4 C3 109.68(15) . . ?
N2 C4 C5 120.87(14) . . ?
C3 C4 C5 129.36(15) . . ?
C6 C5 C10 119.01(16) . . ?
C6 C5 C4 121.61(15) . . ?
C10 C5 C4 119.35(15) . . ?
C7 C6 C5 120.11(16) . . ?
C8 C7 C6 120.59(17) . . ?
C7 C8 C9 119.82(17) . . ?
C8 C9 C10 120.09(16) . . ?
C9 C10 C5 120.36(16) . . ?
N3 C12 C13 107.33(14) . . ?
N3 C12 C11 123.41(15) . . ?
C13 C12 C11 129.20(15) . . ?
C12 C13 C14 106.10(14) . . ?
N4 C14 C13 110.18(14) . . ?
N4 C14 C15 123.35(14) . . ?
C13 C14 C15 126.42(15) . . ?
C16 C15 C20 118.95(16) . . ?
C16 C15 C14 122.20(15) . . ?
C20 C15 C14 118.80(15) . . ?
C15 C16 C17 119.97(17) . . ?
C18 C17 C16 120.54(18) . . ?
C19 C18 C17 119.57(17) . . ?
C18 C19 C20 120.39(18) . . ?
C19 C20 C15 120.57(17) . . ?
N5 C22 C23 107.91(13) . . ?
N5 C22 C21 123.39(14) . . ?
C23 C22 C21 128.69(14) . . ?
C22 C23 C24 106.02(14) . . ?
N6 C24 C23 109.55(13) . . ?
N6 C24 C25 121.48(14) . . ?
C23 C24 C25 128.87(14) . . ?
C30 C25 C26 118.97(15) . . ?
C30 C25 C24 120.22(15) . . ?
C26 C25 C24 120.81(14) . . ?
C27 C26 C25 120.22(17) . . ?
C28 C27 C26 120.43(18) . . ?
C27 C28 C29 120.10(17) . . ?
C28 C29 C30 119.87(18) . . ?
C29 C30 C25 120.41(17) . . ?
O1 C31 C32 117.34(15) . . ?
O1 C31 C36 125.81(14) . . ?
C32 C31 C36 116.84(15) . . ?
C33 C32 C31 122.29(17) . . ?
C32 C33 C34 120.45(17) . . ?
C35 C34 C33 118.76(16) . . ?
C34 C35 C36 122.15(17) . . ?
C35 C36 C31 119.42(15) . . ?
C35 C36 C37 119.65(15) . . ?
C31 C36 C37 120.88(14) . . ?
O2 C37 O3 120.62(15) . . ?
O2 C37 C36 126.15(15) . . ?
O3 C37 C36 113.23(14) . . ?
C2 N1 N2 109.83(13) . . ?
C2 N1 B1 130.64(14) . . ?
N2 N1 B1 119.48(12) . . ?
C4 N2 N1 106.52(13) . . ?
C4 N2 Zn1 135.99(11) . . ?
N1 N2 Zn1 115.38(10) . . ?
C12 N3 N4 110.60(13) . . ?
C12 N3 B1 128.24(13) . . ?
N4 N3 B1 121.15(12) . . ?
C14 N4 N3 105.75(12) . . ?
C14 N4 Zn1 141.59(11) . . ?
N3 N4 Zn1 108.95(9) . . ?
C22 N5 N6 109.58(12) . . ?
C22 N5 B1 129.80(13) . . ?
N6 N5 B1 120.50(12) . . ?
C24 N6 N5 106.93(12) . . ?
C24 N6 Zn1 136.76(11) . . ?
N5 N6 Zn1 115.64(9) . . ?
C31 O1 Zn1 131.39(10) . . ?
C37 O2 Zn1 126.03(10) . . ?
C37 O3 C38 115.67(13) . . ?
O1 Zn1 N6 133.15(5) . . ?
O1 Zn1 N2 130.29(5) . . ?
N6 Zn1 N2 96.54(5) . . ?
O1 Zn1 O2 86.94(5) . . ?
N6 Zn1 O2 90.24(5) . . ?
N2 Zn1 O2 92.35(5) . . ?
O1 Zn1 N4 96.75(5) . . ?
N6 Zn1 N4 84.14(5) . . ?
N2 Zn1 N4 88.51(5) . . ?
O2 Zn1 N4 174.38(4) . . ?

loop_
_geom_bond_atom_site_label_1
_geom_bond_atom_site_label_2
_geom_bond_distance
_geom_bond_site_symmetry_2
_geom_bond_publ_flag
B1 N3 1.544(2) . ?
B1 N1 1.544(2) . ?
B1 N5 1.550(2) . ?
C1 C2 1.500(2) . ?
C2 N1 1.348(2) . ?
C2 C3 1.375(2) . ?
C3 C4 1.393(2) . ?
C4 N2 1.342(2) . ?
C4 C5 1.474(2) . ?
C5 C6 1.395(2) . ?
C5 C10 1.398(2) . ?
C6 C7 1.385(3) . ?
C7 C8 1.382(3) . ?
C8 C9 1.385(3) . ?
C9 C10 1.387(3) . ?
C11 C12 1.496(2) . ?
C12 N3 1.356(2) . ?
C12 C13 1.374(2) . ?
C13 C14 1.400(2) . ?
C14 N4 1.343(2) . ?
C14 C15 1.478(2) . ?
C15 C16 1.392(2) . ?
C15 C20 1.396(2) . ?
C16 C17 1.393(2) . ?
C17 C18 1.387(3) . ?
C18 C19 1.377(3) . ?
C19 C20 1.387(3) . ?
C21 C22 1.493(2) . ?
C22 N5 1.349(2) . ?
C22 C23 1.376(2) . ?
C23 C24 1.398(2) . ?
C24 N6 1.335(2) . ?
C24 C25 1.474(2) . ?
C25 C30 1.389(2) . ?
C25 C26 1.391(2) . ?
C26 C27 1.382(3) . ?
C27 C28 1.374(3) . ?
C28 C29 1.379(3) . ?
C29 C30 1.388(3) . ?
C31 O1 1.3065(19) . ?
C31 C32 1.416(2) . ?
C31 C36 1.422(2) . ?
C32 C33 1.376(3) . ?
C33 C34 1.398(3) . ?
C34 C35 1.371(3) . ?
C35 C36 1.411(2) . ?
C36 C37 1.461(2) . ?
C37 O2 1.2279(19) . ?
C37 O3 1.3386(19) . ?
C38 O3 1.446(2) . ?
N1 N2 1.3733(18) . ?
N2 Zn1 2.0339(13) . ?
N3 N4 1.3742(17) . ?
N4 Zn1 2.2808(13) . ?
N5 N6 1.3747(17) . ?
N6 Zn1 2.0214(13) . ?
O1 Zn1 1.8916(11) . ?
O2 Zn1 2.1759(11) . ?
